data_4036380
loop_
_publ_author_name
'O'Reilly, Steven'
'Aylward, Miriam'
'Keogh-Hansen, Caoimhe'
'Fitzpatrick, Brian'
'McManus, Helen A.'
'M\"uller-Bunz, Helge'
'Guiry, Patrick J.'

_publ_section_title
;
 Synthesis of Bis(oxazoline) Ligands Possessing C-5 gem-Disubstitution and
 Their Application in Asymmetric Friedel-Crafts Alkylations.
;
_journal_issue 20
_journal_name_full 'The Journal of organic chemistry'
_journal_page_first 10177
_journal_page_last 10186
_journal_paper_doi 10.1021/acs.joc.5b01767
_journal_volume 80
_journal_year 2015
_chemical_absolute_configuration ad
_chemical_formula_moiety 'C29 H31 N3 O2'
_chemical_formula_sum 'C29 H31 N3 O2'
_chemical_formula_weight 453.57
_space_group_IT_number 1
_space_group_name_Hall 'P 1'
_space_group_name_H-M_alt 'P 1'
_symmetry_cell_setting triclinic
_symmetry_space_group_name_Hall 'P 1'
_symmetry_space_group_name_H-M 'P 1'
_atom_sites_solution_hydrogens geom
_atom_sites_solution_primary direct
_atom_sites_solution_secondary difmap
_audit_creation_method SHELXL-97
_cell_angle_alpha 112.4411(8)
_cell_angle_beta 90.0964(6)
_cell_angle_gamma 91.9641(6)
_cell_formula_units_Z 2
_cell_length_a 9.86627(6)
_cell_length_b 10.19647(8)
_cell_length_c 13.1369(1)
_cell_measurement_reflns_used 35771
_cell_measurement_temperature 100(2)
_cell_measurement_theta_max 76.5660
_cell_measurement_theta_min 3.6260
_cell_volume 1220.633(17)
_computing_cell_refinement
; 
CrysAlisPro, Agilent Technologies, 
Version 1.171.36.24a (release 19-12-2012 CrysAlis171 .NET) 
(compiled Dec 19 2012,11:08:27) 
;
_computing_data_collection
; 
CrysAlisPro, Agilent Technologies, 
Version 1.171.36.24a (release 19-12-2012 CrysAlis171 .NET) 
(compiled Dec 19 2012,11:08:27) 
;
_computing_data_reduction
; 
CrysAlisPro, Agilent Technologies, 
Version 1.171.36.24a (release 19-12-2012 CrysAlis171 .NET) 
(compiled Dec 19 2012,11:08:27) 
;
_computing_structure_refinement 'SHELXL-97 (Sheldrick, 2008)'
_computing_structure_solution 'SHELXS-97 (Sheldrick, 2008)'
_diffrn_ambient_temperature 100(2)
_diffrn_detector_area_resol_mean 10.3196
_diffrn_measured_fraction_theta_full 0.994
_diffrn_measured_fraction_theta_max 0.994
_diffrn_measurement_device_type 'SuperNova, Dual, Cu at zero, Atlas'
_diffrn_measurement_method '\w scans'
_diffrn_radiation_monochromator mirror
_diffrn_radiation_source 'SuperNova (Cu) X-ray Source'
_diffrn_radiation_type CuK\a
_diffrn_radiation_wavelength 1.54184
_diffrn_reflns_av_R_equivalents 0.0269
_diffrn_reflns_av_sigmaI/netI 0.0174
_diffrn_reflns_limit_h_max 12
_diffrn_reflns_limit_h_min -11
_diffrn_reflns_limit_k_max 12
_diffrn_reflns_limit_k_min -12
_diffrn_reflns_limit_l_max 16
_diffrn_reflns_limit_l_min -16
_diffrn_reflns_number 48983
_diffrn_reflns_theta_full 76.73
_diffrn_reflns_theta_max 76.73
_diffrn_reflns_theta_min 3.64
_exptl_absorpt_coefficient_mu 0.615
_exptl_absorpt_correction_T_max 0.928
_exptl_absorpt_correction_T_min 0.879
_exptl_absorpt_correction_type analytical
_exptl_absorpt_process_details
; 
CrysAlisPro, Agilent Technologies, 
Version 1.171.36.24a (release 19-12-2012 CrysAlis171 .NET) 
(compiled Dec 19 2012,11:08:27) 
Analytical numeric absorption correction using a multifaceted crystal 
model based on expressions derived by R.C. Clark & J.S. Reid. 
(Clark, R. C. & Reid, J. S. (1995). Acta Cryst. A51, 887-897) 
;
_exptl_crystal_colour colourless
_exptl_crystal_density_diffrn 1.234
_exptl_crystal_density_method 'not measured'
_exptl_crystal_description prism
_exptl_crystal_F_000 484
_exptl_crystal_size_max 0.2454
_exptl_crystal_size_mid 0.1524
_exptl_crystal_size_min 0.1376
_refine_diff_density_max 0.182
_refine_diff_density_min -0.131
_refine_diff_density_rms 0.028
_refine_ls_abs_structure_details 'Flack H D (1983), Acta Cryst. A39, 876-881'
_refine_ls_abs_structure_Flack 0.02(9)
_refine_ls_extinction_coef 0.0059(2)
_refine_ls_extinction_expression Fc^*^=kFc[1+0.001xFc^2^\l^3^/sin(2\q)]^-1/4^
_refine_ls_extinction_method SHELXL
_refine_ls_goodness_of_fit_ref 1.023
_refine_ls_hydrogen_treatment mixed
_refine_ls_matrix_type full
_refine_ls_number_parameters 630
_refine_ls_number_reflns 9742
_refine_ls_number_restraints 3
_refine_ls_restrained_S_all 1.023
_refine_ls_R_factor_all 0.0267
_refine_ls_R_factor_gt 0.0257
_refine_ls_shift/su_max 0.001
_refine_ls_shift/su_mean 0.000
_refine_ls_structure_factor_coef Fsqd
_refine_ls_weighting_details 'calc w=1/[\s^2^(Fo^2^)+(0.0352P)^2^+0.1892P] where P=(Fo^2^+2Fc^2^)/3'
_refine_ls_weighting_scheme calc
_refine_ls_wR_factor_gt 0.0638
_refine_ls_wR_factor_ref 0.0647
_reflns_number_gt 9521
_reflns_number_total 9742
_reflns_threshold_expression I>2\s(I)
_cod_data_source_file jo5b01767_si_001.cif
_cod_data_source_block gui84(11c)
_cod_original_cell_volume 1220.632(17)
_cod_database_code 4036380

loop_
_symmetry_equiv_pos_as_xyz
'x, y, z'

loop_
_atom_site_label
_atom_site_type_symbol
_atom_site_fract_x
_atom_site_fract_y
_atom_site_fract_z
_atom_site_U_iso_or_equiv
_atom_site_adp_type
_atom_site_occupancy
_atom_site_symmetry_multiplicity
_atom_site_calc_flag
_atom_site_refinement_flags
C1 C 0.07631(12) 0.83135(12) 0.77774(9) 0.0174(2) Uani 1 1 d .
O1 O 0.14284(9) 0.93385(9) 0.75211(7) 0.02350(18) Uani 1 1 d .
C2 C 0.24977(13) 0.86032(13) 0.67514(10) 0.0223(2) Uani 1 1 d .
C3 C 0.19397(16) 0.83842(16) 0.56138(11) 0.0314(3) Uani 1 1 d .
H3A H 0.1121 0.7763 0.5455 0.047 Uiso 1 1 calc R
H3B H 0.2624 0.7945 0.5059 0.047 Uiso 1 1 calc R
H3C H 0.1715 0.9304 0.5595 0.047 Uiso 1 1 calc R
C4 C 0.37708(15) 0.95590(15) 0.70551(13) 0.0329(3) Uani 1 1 d .
H4A H 0.3617 1.0421 0.6916 0.049 Uiso 1 1 calc R
H4B H 0.4526 0.9056 0.6608 0.049 Uiso 1 1 calc R
H4C H 0.3991 0.9817 0.7837 0.049 Uiso 1 1 calc R
C5 C 0.26108(12) 0.72218(12) 0.69817(9) 0.0184(2) Uani 1 1 d .
H5 H 0.3370 0.7375 0.7525 0.022 Uiso 1 1 calc R
N1 N 0.13322(10) 0.71289(10) 0.75294(8) 0.01822(19) Uani 1 1 d .
C6 C 0.28316(13) 0.58239(13) 0.60059(10) 0.0221(2) Uani 1 1 d .
H6 H 0.2087 0.5673 0.5450 0.026 Uiso 1 1 calc R
C7 C 0.27561(15) 0.45941(14) 0.64061(12) 0.0299(3) Uani 1 1 d .
H7A H 0.2952 0.3706 0.5794 0.045 Uiso 1 1 calc R
H7B H 0.1844 0.4518 0.6678 0.045 Uiso 1 1 calc R
H7C H 0.3424 0.4772 0.7002 0.045 Uiso 1 1 calc R
C8 C 0.41893(14) 0.58432(15) 0.54522(11) 0.0288(3) Uani 1 1 d .
H8A H 0.4926 0.6056 0.5999 0.043 Uiso 1 1 calc R
H8B H 0.4194 0.6573 0.5137 0.043 Uiso 1 1 calc R
H8C H 0.4318 0.4913 0.4866 0.043 Uiso 1 1 calc R
C9 C -0.05837(12) 0.86687(12) 0.82560(9) 0.0176(2) Uani 1 1 d .
C10 C -0.09792(13) 1.00762(12) 0.86217(10) 0.0221(2) Uani 1 1 d .
H10 H -0.0337 1.0795 0.8628 0.027 Uiso 1 1 calc R
C11 C -0.22807(14) 1.04461(13) 0.89747(11) 0.0261(3) Uani 1 1 d .
H11 H -0.2530 1.1409 0.9230 0.031 Uiso 1 1 calc R
C12 C -0.32221(14) 0.93849(14) 0.89506(10) 0.0253(3) Uani 1 1 d .
H12 H -0.4128 0.9623 0.9168 0.030 Uiso 1 1 calc R
C13 C -0.28528(13) 0.79868(13) 0.86143(10) 0.0211(2) Uani 1 1 d .
H13 H -0.3508 0.7280 0.8610 0.025 Uiso 1 1 calc R
C14 C -0.15302(12) 0.75971(12) 0.82809(9) 0.0180(2) Uani 1 1 d .
N2 N -0.10827(11) 0.62449(10) 0.80396(9) 0.0209(2) Uani 1 1 d .
H1N2 H -0.022(2) 0.6160(19) 0.8104(14) 0.037(5) Uiso 1 1 d .
C15 C -0.17954(12) 0.49531(12) 0.76292(9) 0.0181(2) Uani 1 1 d .
C16 C -0.30294(13) 0.47632(13) 0.70534(10) 0.0209(2) Uani 1 1 d .
H16 H -0.3422 0.5554 0.6968 0.025 Uiso 1 1 calc R
C17 C -0.36870(13) 0.34380(14) 0.66062(10) 0.0231(2) Uani 1 1 d .
H17 H -0.4530 0.3334 0.6228 0.028 Uiso 1 1 calc R
C18 C -0.31238(13) 0.22610(13) 0.67063(10) 0.0235(3) Uani 1 1 d .
H18 H -0.3585 0.1358 0.6411 0.028 Uiso 1 1 calc R
C19 C -0.18821(13) 0.24212(12) 0.72416(9) 0.0205(2) Uani 1 1 d .
H19 H -0.1479 0.1612 0.7287 0.025 Uiso 1 1 calc R
C20 C -0.12098(12) 0.37512(12) 0.77173(9) 0.0178(2) Uani 1 1 d .
C21 C 0.00756(12) 0.38662(11) 0.83208(9) 0.0167(2) Uani 1 1 d .
O2 O 0.07261(9) 0.26147(8) 0.80502(7) 0.02239(18) Uani 1 1 d .
C22 C 0.19820(13) 0.29741(12) 0.86886(10) 0.0209(2) Uani 1 1 d .
H22A H 0.2770 0.2919 0.8210 0.025 Uiso 1 1 calc R
H22B H 0.2111 0.2330 0.9082 0.025 Uiso 1 1 calc R
C23 C 0.18034(12) 0.45182(12) 0.95115(9) 0.0190(2) Uani 1 1 d .
H23 H 0.2615 0.5123 0.9493 0.023 Uiso 1 1 calc R
N3 N 0.06026(10) 0.49669(10) 0.90722(8) 0.0191(2) Uani 1 1 d .
C24 C 0.15695(12) 0.46334(11) 1.06845(9) 0.0185(2) Uani 1 1 d .
C25 C 0.03374(13) 0.41717(13) 1.09789(10) 0.0225(2) Uani 1 1 d .
H25 H -0.0378 0.3817 1.0449 0.027 Uiso 1 1 calc R
C26 C 0.01515(14) 0.42290(13) 1.20441(11) 0.0256(3) Uani 1 1 d .
H26 H -0.0689 0.3912 1.2238 0.031 Uiso 1 1 calc R
C27 C 0.11903(15) 0.47474(14) 1.28243(10) 0.0278(3) Uani 1 1 d .
H27 H 0.1062 0.4788 1.3552 0.033 Uiso 1 1 calc R
C28 C 0.24148(15) 0.52053(13) 1.25378(10) 0.0265(3) Uani 1 1 d .
H28 H 0.3128 0.5557 1.3070 0.032 Uiso 1 1 calc R
C29 C 0.26058(13) 0.51528(12) 1.14729(10) 0.0215(2) Uani 1 1 d .
H29 H 0.3448 0.5473 1.1283 0.026 Uiso 1 1 calc R
C30 C 0.48876(11) 0.20569(11) 0.12492(9) 0.0163(2) Uani 1 1 d .
O3 O 0.40893(9) 0.10686(8) 0.04514(6) 0.02007(17) Uani 1 1 d .
C31 C 0.34169(13) 0.02032(12) 0.10033(9) 0.0196(2) Uani 1 1 d .
C32 C 0.33319(16) -0.13213(14) 0.01760(11) 0.0302(3) Uani 1 1 d .
H32A H 0.2820 -0.1913 0.0491 0.045 Uiso 1 1 calc R
H32B H 0.4249 -0.1674 0.0001 0.045 Uiso 1 1 calc R
H32C H 0.2872 -0.1361 -0.0498 0.045 Uiso 1 1 calc R
C33 C 0.20287(13) 0.08110(15) 0.13243(11) 0.0278(3) Uani 1 1 d .
H33A H 0.1519 0.0732 0.0661 0.042 Uiso 1 1 calc R
H33B H 0.2133 0.1812 0.1818 0.042 Uiso 1 1 calc R
H33C H 0.1537 0.0281 0.1702 0.042 Uiso 1 1 calc R
C34 C 0.44070(12) 0.04844(12) 0.19888(9) 0.0185(2) Uani 1 1 d .
H34 H 0.5109 -0.0253 0.1742 0.022 Uiso 1 1 calc R
N4 N 0.50838(10) 0.18643(10) 0.21388(8) 0.01860(19) Uani 1 1 d .
C35 C 0.38113(14) 0.04600(13) 0.30555(10) 0.0238(3) Uani 1 1 d .
H35 H 0.3044 0.1122 0.3279 0.029 Uiso 1 1 calc R
C36 C 0.48927(17) 0.09487(17) 0.39695(11) 0.0361(3) Uani 1 1 d .
H36A H 0.5655 0.0312 0.3753 0.054 Uiso 1 1 calc R
H36B H 0.4503 0.0929 0.4650 0.054 Uiso 1 1 calc R
H36C H 0.5214 0.1918 0.4092 0.054 Uiso 1 1 calc R
C37 C 0.32770(16) -0.10369(15) 0.28873(12) 0.0322(3) Uani 1 1 d .
H37A H 0.2541 -0.1325 0.2335 0.048 Uiso 1 1 calc R
H37B H 0.2935 -0.1042 0.3586 0.048 Uiso 1 1 calc R
H37C H 0.4013 -0.1702 0.2633 0.048 Uiso 1 1 calc R
C38 C 0.54656(12) 0.32206(12) 0.09721(9) 0.0166(2) Uani 1 1 d .
C39 C 0.52515(12) 0.31866(12) -0.00932(9) 0.0187(2) Uani 1 1 d .
H39 H 0.4725 0.2421 -0.0606 0.022 Uiso 1 1 calc R
C40 C 0.57826(13) 0.42319(13) -0.04191(10) 0.0216(2) Uani 1 1 d .
H40 H 0.5613 0.4198 -0.1141 0.026 Uiso 1 1 calc R
C41 C 0.65734(13) 0.53395(13) 0.03325(10) 0.0227(2) Uani 1 1 d .
H41 H 0.6954 0.6061 0.0117 0.027 Uiso 1 1 calc R
C42 C 0.68102(13) 0.53992(12) 0.13871(10) 0.0209(2) Uani 1 1 d .
H42 H 0.7361 0.6158 0.1882 0.025 Uiso 1 1 calc R
C43 C 0.62544(12) 0.43613(12) 0.17430(9) 0.0168(2) Uani 1 1 d .
N5 N 0.65159(10) 0.44039(10) 0.27942(8) 0.0181(2) Uani 1 1 d .
H1N5 H 0.6409(15) 0.3615(16) 0.2903(12) 0.021(4) Uiso 1 1 d .
C44 C 0.69697(12) 0.56011(12) 0.36974(9) 0.0173(2) Uani 1 1 d .
C45 C 0.65264(13) 0.69553(12) 0.38551(10) 0.0212(2) Uani 1 1 d .
H45 H 0.5928 0.7063 0.3328 0.025 Uiso 1 1 calc R
C46 C 0.69434(14) 0.81388(13) 0.47642(10) 0.0251(3) Uani 1 1 d .
H46 H 0.6635 0.9046 0.4848 0.030 Uiso 1 1 calc R
C47 C 0.78094(15) 0.80124(13) 0.55552(10) 0.0268(3) Uani 1 1 d .
H47 H 0.8087 0.8825 0.6182 0.032 Uiso 1 1 calc R
C48 C 0.82589(13) 0.66894(13) 0.54171(9) 0.0219(2) Uani 1 1 d .
H48 H 0.8859 0.6600 0.5951 0.026 Uiso 1 1 calc R
C49 C 0.78472(12) 0.54735(12) 0.45043(9) 0.0182(2) Uani 1 1 d .
C50 C 0.83325(12) 0.40968(12) 0.44373(9) 0.0176(2) Uani 1 1 d .
O4 O 0.94905(9) 0.41596(9) 0.50362(7) 0.02256(18) Uani 1 1 d .
C51 C 0.98393(14) 0.26915(13) 0.47417(10) 0.0244(3) Uani 1 1 d .
H51A H 1.0072 0.2502 0.5405 0.029 Uiso 1 1 calc R
H51B H 1.0616 0.2451 0.4235 0.029 Uiso 1 1 calc R
C52 C 0.85427(13) 0.18411(12) 0.41700(9) 0.0194(2) Uani 1 1 d .
H52 H 0.8022 0.1578 0.4721 0.023 Uiso 1 1 calc R
N6 N 0.77688(10) 0.28836(10) 0.39054(8) 0.0186(2) Uani 1 1 d .
C53 C 0.88101(12) 0.04969(12) 0.31925(9) 0.0193(2) Uani 1 1 d .
C54 C 0.84761(13) 0.03427(13) 0.21252(10) 0.0224(2) Uani 1 1 d .
H54 H 0.8044 0.1085 0.1997 0.027 Uiso 1 1 calc R
C55 C 0.87734(14) -0.08978(14) 0.12424(11) 0.0284(3) Uani 1 1 d .
H55 H 0.8547 -0.0993 0.0514 0.034 Uiso 1 1 calc R
C56 C 0.93953(14) -0.19951(13) 0.14149(11) 0.0282(3) Uani 1 1 d .
H56 H 0.9601 -0.2836 0.0808 0.034 Uiso 1 1 calc R
C57 C 0.97144(14) -0.18535(13) 0.24812(12) 0.0296(3) Uani 1 1 d .
H57 H 1.0132 -0.2605 0.2608 0.036 Uiso 1 1 calc R
C58 C 0.94245(14) -0.06128(14) 0.33669(11) 0.0261(3) Uani 1 1 d .
H58 H 0.9647 -0.0522 0.4095 0.031 Uiso 1 1 calc R

loop_
_atom_site_aniso_label
_atom_site_aniso_U_11
_atom_site_aniso_U_22
_atom_site_aniso_U_33
_atom_site_aniso_U_23
_atom_site_aniso_U_13
_atom_site_aniso_U_12
C1 0.0188(6) 0.0188(5) 0.0153(5) 0.0072(4) -0.0010(4) -0.0008(4)
O1 0.0227(5) 0.0201(4) 0.0297(4) 0.0116(3) 0.0083(4) 0.0015(3)
C2 0.0203(6) 0.0243(6) 0.0237(6) 0.0107(5) 0.0051(5) 0.0018(5)
C3 0.0350(8) 0.0394(7) 0.0277(6) 0.0211(6) 0.0044(6) 0.0077(6)
C4 0.0255(7) 0.0268(6) 0.0448(8) 0.0122(6) 0.0078(6) -0.0037(5)
C5 0.0150(6) 0.0221(5) 0.0181(5) 0.0078(4) 0.0001(4) 0.0004(4)
N1 0.0160(5) 0.0213(5) 0.0180(4) 0.0082(4) 0.0015(4) 0.0017(4)
C6 0.0191(6) 0.0242(6) 0.0204(5) 0.0057(5) 0.0010(5) 0.0031(5)
C7 0.0295(8) 0.0237(6) 0.0343(7) 0.0081(5) 0.0085(6) 0.0059(5)
C8 0.0229(7) 0.0361(7) 0.0272(6) 0.0113(5) 0.0071(5) 0.0078(5)
C9 0.0191(6) 0.0203(5) 0.0153(5) 0.0086(4) 0.0009(4) 0.0035(4)
C10 0.0239(7) 0.0208(6) 0.0232(5) 0.0100(5) 0.0031(5) 0.0024(5)
C11 0.0293(7) 0.0219(6) 0.0289(6) 0.0107(5) 0.0080(5) 0.0106(5)
C12 0.0213(7) 0.0315(7) 0.0263(6) 0.0137(5) 0.0070(5) 0.0093(5)
C13 0.0198(6) 0.0251(6) 0.0212(5) 0.0119(5) 0.0019(5) 0.0017(5)
C14 0.0192(6) 0.0207(5) 0.0162(5) 0.0093(4) -0.0001(4) 0.0022(4)
N2 0.0159(6) 0.0200(5) 0.0300(5) 0.0130(4) -0.0008(4) 0.0014(4)
C15 0.0186(6) 0.0210(5) 0.0164(5) 0.0090(4) 0.0042(4) 0.0020(4)
C16 0.0205(6) 0.0259(6) 0.0186(5) 0.0108(4) 0.0012(4) 0.0033(5)
C17 0.0197(6) 0.0310(6) 0.0154(5) 0.0053(5) -0.0010(4) 0.0004(5)
C18 0.0251(7) 0.0225(6) 0.0182(5) 0.0030(4) -0.0001(5) -0.0041(5)
C19 0.0242(7) 0.0190(5) 0.0171(5) 0.0057(4) 0.0021(4) 0.0004(5)
C20 0.0184(6) 0.0204(5) 0.0149(5) 0.0071(4) 0.0017(4) 0.0008(4)
C21 0.0198(6) 0.0152(5) 0.0167(5) 0.0078(4) 0.0031(4) 0.0030(4)
O2 0.0220(5) 0.0173(4) 0.0250(4) 0.0048(3) -0.0034(3) 0.0032(3)
C22 0.0192(6) 0.0215(5) 0.0206(5) 0.0062(4) -0.0005(4) 0.0033(5)
C23 0.0180(6) 0.0190(5) 0.0205(5) 0.0081(4) -0.0002(4) 0.0010(4)
N3 0.0225(5) 0.0182(4) 0.0176(4) 0.0077(4) -0.0017(4) 0.0027(4)
C24 0.0197(6) 0.0159(5) 0.0198(5) 0.0063(4) -0.0002(4) 0.0040(4)
C25 0.0204(6) 0.0247(6) 0.0223(6) 0.0087(5) -0.0009(5) 0.0019(5)
C26 0.0250(7) 0.0273(6) 0.0267(6) 0.0125(5) 0.0060(5) 0.0035(5)
C27 0.0376(8) 0.0278(6) 0.0188(5) 0.0095(5) 0.0032(5) 0.0058(5)
C28 0.0298(7) 0.0260(6) 0.0216(6) 0.0066(5) -0.0061(5) 0.0015(5)
C29 0.0211(6) 0.0190(5) 0.0225(6) 0.0056(4) -0.0002(5) 0.0017(4)
C30 0.0135(5) 0.0159(5) 0.0171(5) 0.0036(4) 0.0008(4) 0.0015(4)
O3 0.0213(4) 0.0208(4) 0.0170(4) 0.0067(3) -0.0023(3) -0.0060(3)
C31 0.0202(6) 0.0209(5) 0.0176(5) 0.0077(4) -0.0010(4) -0.0052(4)
C32 0.0400(8) 0.0238(6) 0.0221(6) 0.0045(5) -0.0010(5) -0.0101(6)
C33 0.0173(6) 0.0358(7) 0.0350(7) 0.0190(6) -0.0031(5) -0.0017(5)
C34 0.0169(6) 0.0179(5) 0.0208(5) 0.0078(4) -0.0014(4) -0.0019(4)
N4 0.0178(5) 0.0191(4) 0.0198(4) 0.0087(4) -0.0020(4) -0.0027(4)
C35 0.0259(7) 0.0263(6) 0.0201(6) 0.0106(5) -0.0027(5) -0.0067(5)
C36 0.0440(9) 0.0436(8) 0.0255(6) 0.0205(6) -0.0134(6) -0.0217(7)
C37 0.0352(8) 0.0339(7) 0.0325(7) 0.0194(6) -0.0062(6) -0.0129(6)
C38 0.0139(5) 0.0186(5) 0.0170(5) 0.0065(4) 0.0018(4) 0.0023(4)
C39 0.0178(6) 0.0208(5) 0.0157(5) 0.0049(4) -0.0008(4) 0.0015(4)
C40 0.0222(6) 0.0279(6) 0.0165(5) 0.0103(4) 0.0010(4) 0.0018(5)
C41 0.0237(7) 0.0252(6) 0.0228(6) 0.0134(5) 0.0020(5) -0.0022(5)
C42 0.0209(6) 0.0210(5) 0.0204(5) 0.0079(4) -0.0005(5) -0.0034(5)
C43 0.0147(6) 0.0189(5) 0.0163(5) 0.0063(4) 0.0007(4) 0.0015(4)
N5 0.0219(5) 0.0166(5) 0.0161(4) 0.0069(4) -0.0029(4) -0.0035(4)
C44 0.0170(6) 0.0185(5) 0.0154(5) 0.0056(4) 0.0013(4) -0.0029(4)
C45 0.0226(6) 0.0217(6) 0.0202(5) 0.0090(4) 0.0017(5) -0.0003(5)
C46 0.0313(7) 0.0182(6) 0.0248(6) 0.0072(5) 0.0033(5) 0.0008(5)
C47 0.0368(8) 0.0206(6) 0.0182(5) 0.0024(5) -0.0012(5) -0.0052(5)
C48 0.0242(7) 0.0238(6) 0.0166(5) 0.0069(4) -0.0017(5) -0.0040(5)
C49 0.0180(6) 0.0196(5) 0.0161(5) 0.0062(4) 0.0023(4) -0.0025(4)
C50 0.0156(6) 0.0247(6) 0.0121(5) 0.0065(4) 0.0002(4) -0.0011(4)
O4 0.0207(4) 0.0230(4) 0.0215(4) 0.0059(3) -0.0054(3) 0.0005(3)
C51 0.0245(7) 0.0243(6) 0.0221(6) 0.0061(5) -0.0045(5) 0.0032(5)
C52 0.0214(6) 0.0216(6) 0.0167(5) 0.0087(4) 0.0005(4) 0.0023(4)
N6 0.0189(5) 0.0191(5) 0.0179(4) 0.0071(4) -0.0001(4) 0.0014(4)
C53 0.0156(6) 0.0197(5) 0.0225(6) 0.0081(4) 0.0029(4) -0.0009(4)
C54 0.0210(6) 0.0234(6) 0.0218(6) 0.0074(5) -0.0002(5) 0.0011(5)
C55 0.0250(7) 0.0303(6) 0.0224(6) 0.0019(5) 0.0005(5) -0.0024(5)
C56 0.0213(7) 0.0193(6) 0.0338(7) -0.0010(5) 0.0045(5) -0.0030(5)
C57 0.0234(7) 0.0211(6) 0.0450(8) 0.0132(6) 0.0034(6) 0.0021(5)
C58 0.0268(7) 0.0245(6) 0.0293(6) 0.0131(5) 0.0008(5) 0.0009(5)

loop_
_atom_type_symbol
_atom_type_description
_atom_type_scat_dispersion_real
_atom_type_scat_dispersion_imag
_atom_type_scat_source
C C 0.0181 0.0091 'International Tables Vol C Tables 4.2.6.8 and 6.1.1.4'
H H 0.0000 0.0000 'International Tables Vol C Tables 4.2.6.8 and 6.1.1.4'
N N 0.0311 0.0180 'International Tables Vol C Tables 4.2.6.8 and 6.1.1.4'
O O 0.0492 0.0322 'International Tables Vol C Tables 4.2.6.8 and 6.1.1.4'

loop_
_geom_angle_atom_site_label_1
_geom_angle_atom_site_label_2
_geom_angle_atom_site_label_3
_geom_angle
N1 C1 O1 117.45(10)
N1 C1 C9 126.62(10)
O1 C1 C9 115.82(10)
C1 O1 C2 105.49(9)
O1 C2 C4 107.68(10)
O1 C2 C3 104.94(10)
C4 C2 C3 112.47(11)
O1 C2 C5 101.66(9)
C4 C2 C5 113.80(11)
C3 C2 C5 114.99(10)
C2 C3 H3A 109.5
C2 C3 H3B 109.5
H3A C3 H3B 109.5
C2 C3 H3C 109.5
H3A C3 H3C 109.5
H3B C3 H3C 109.5
C2 C4 H4A 109.5
C2 C4 H4B 109.5
H4A C4 H4B 109.5
C2 C4 H4C 109.5
H4A C4 H4C 109.5
H4B C4 H4C 109.5
N1 C5 C6 110.26(9)
N1 C5 C2 103.84(9)
C6 C5 C2 118.42(10)
N1 C5 H5 108.0
C6 C5 H5 108.0
C2 C5 H5 108.0
C1 N1 C5 107.36(9)
C8 C6 C5 112.02(10)
C8 C6 C7 110.03(11)
C5 C6 C7 109.25(10)
C8 C6 H6 108.5
C5 C6 H6 108.5
C7 C6 H6 108.5
C6 C7 H7A 109.5
C6 C7 H7B 109.5
H7A C7 H7B 109.5
C6 C7 H7C 109.5
H7A C7 H7C 109.5
H7B C7 H7C 109.5
C6 C8 H8A 109.5
C6 C8 H8B 109.5
H8A C8 H8B 109.5
C6 C8 H8C 109.5
H8A C8 H8C 109.5
H8B C8 H8C 109.5
C10 C9 C14 119.29(11)
C10 C9 C1 119.20(10)
C14 C9 C1 121.35(10)
C11 C10 C9 121.58(11)
C11 C10 H10 119.2
C9 C10 H10 119.2
C10 C11 C12 118.95(11)
C10 C11 H11 120.5
C12 C11 H11 120.5
C13 C12 C11 120.76(12)
C13 C12 H12 119.6
C11 C12 H12 119.6
C12 C13 C14 121.10(11)
C12 C13 H13 119.5
C14 C13 H13 119.5
N2 C14 C13 123.05(11)
N2 C14 C9 118.62(11)
C13 C14 C9 118.22(11)
C14 N2 C15 129.72(11)
C14 N2 H1N2 117.0(12)
C15 N2 H1N2 113.1(12)
N2 C15 C16 122.38(11)
N2 C15 C20 118.97(11)
C16 C15 C20 118.47(10)
C17 C16 C15 120.97(11)
C17 C16 H16 119.5
C15 C16 H16 119.5
C16 C17 C18 120.62(12)
C16 C17 H17 119.7
C18 C17 H17 119.7
C19 C18 C17 119.15(11)
C19 C18 H18 120.4
C17 C18 H18 120.4
C18 C19 C20 121.32(11)
C18 C19 H19 119.3
C20 C19 H19 119.3
C19 C20 C15 119.42(11)
C19 C20 C21 118.83(10)
C15 C20 C21 121.74(10)
N3 C21 O2 118.04(10)
N3 C21 C20 127.38(10)
O2 C21 C20 114.54(10)
C21 O2 C22 105.58(9)
O2 C22 C23 104.00(9)
O2 C22 H22A 111.0
C23 C22 H22A 111.0
O2 C22 H22B 111.0
C23 C22 H22B 111.0
H22A C22 H22B 109.0
N3 C23 C24 110.73(10)
N3 C23 C22 103.44(9)
C24 C23 C22 113.31(9)
N3 C23 H23 109.7
C24 C23 H23 109.7
C22 C23 H23 109.7
C21 N3 C23 107.26(9)
C29 C24 C25 119.03(11)
C29 C24 C23 120.15(11)
C25 C24 C23 120.78(10)
C26 C25 C24 120.37(12)
C26 C25 H25 119.8
C24 C25 H25 119.8
C27 C26 C25 120.21(12)
C27 C26 H26 119.9
C25 C26 H26 119.9
C28 C27 C26 119.73(11)
C28 C27 H27 120.1
C26 C27 H27 120.1
C27 C28 C29 120.31(12)
C27 C28 H28 119.8
C29 C28 H28 119.8
C24 C29 C28 120.35(12)
C24 C29 H29 119.8
C28 C29 H29 119.8
N4 C30 O3 117.56(10)
N4 C30 C38 126.51(10)
O3 C30 C38 115.91(9)
C30 O3 C31 105.19(8)
O3 C31 C33 105.84(9)
O3 C31 C32 107.19(9)
C33 C31 C32 112.29(11)
O3 C31 C34 100.81(8)
C33 C31 C34 114.41(10)
C32 C31 C34 114.93(11)
C31 C32 H32A 109.5
C31 C32 H32B 109.5
H32A C32 H32B 109.5
C31 C32 H32C 109.5
H32A C32 H32C 109.5
H32B C32 H32C 109.5
C31 C33 H33A 109.5
C31 C33 H33B 109.5
H33A C33 H33B 109.5
C31 C33 H33C 109.5
H33A C33 H33C 109.5
H33B C33 H33C 109.5
N4 C34 C35 112.75(9)
N4 C34 C31 103.57(9)
C35 C34 C31 117.56(10)
N4 C34 H34 107.5
C35 C34 H34 107.5
C31 C34 H34 107.5
C30 N4 C34 106.54(9)
C36 C35 C34 109.97(11)
C36 C35 C37 109.51(11)
C34 C35 C37 110.57(10)
C36 C35 H35 108.9
C34 C35 H35 108.9
C37 C35 H35 108.9
C35 C36 H36A 109.5
C35 C36 H36B 109.5
H36A C36 H36B 109.5
C35 C36 H36C 109.5
H36A C36 H36C 109.5
H36B C36 H36C 109.5
C35 C37 H37A 109.5
C35 C37 H37B 109.5
H37A C37 H37B 109.5
C35 C37 H37C 109.5
H37A C37 H37C 109.5
H37B C37 H37C 109.5
C39 C38 C43 119.31(10)
C39 C38 C30 118.71(10)
C43 C38 C30 121.97(10)
C40 C39 C38 121.98(11)
C40 C39 H39 119.0
C38 C39 H39 119.0
C39 C40 C41 118.68(11)
C39 C40 H40 120.7
C41 C40 H40 120.7
C42 C41 C40 120.76(11)
C42 C41 H41 119.6
C40 C41 H41 119.6
C41 C42 C43 121.46(11)
C41 C42 H42 119.3
C43 C42 H42 119.3
N5 C43 C42 121.48(10)
N5 C43 C38 120.65(10)
C42 C43 C38 117.80(10)
C43 N5 C44 125.64(10)
C43 N5 H1N5 117.8(10)
C44 N5 H1N5 116.6(10)
N5 C44 C45 121.09(10)
N5 C44 C49 120.88(10)
C45 C44 C49 117.97(10)
C46 C45 C44 121.32(11)
C46 C45 H45 119.3
C44 C45 H45 119.3
C45 C46 C47 120.65(12)
C45 C46 H46 119.7
C47 C46 H46 119.7
C48 C47 C46 119.04(11)
C48 C47 H47 120.5
C46 C47 H47 120.5
C47 C48 C49 121.35(12)
C47 C48 H48 119.3
C49 C48 H48 119.3
C48 C49 C44 119.66(11)
C48 C49 C50 118.03(11)
C44 C49 C50 122.30(10)
N6 C50 O4 118.16(10)
N6 C50 C49 126.40(11)
O4 C50 C49 115.41(9)
C50 O4 C51 104.86(9)
O4 C51 C52 103.86(10)
O4 C51 H51A 111.0
C52 C51 H51A 111.0
O4 C51 H51B 111.0
C52 C51 H51B 111.0
H51A C51 H51B 109.0
N6 C52 C53 114.43(9)
N6 C52 C51 103.44(9)
C53 C52 C51 113.90(10)
N6 C52 H52 108.3
C53 C52 H52 108.3
C51 C52 H52 108.3
C50 N6 C52 106.79(10)
C54 C53 C58 119.16(11)
C54 C53 C52 121.80(10)
C58 C53 C52 119.04(11)
C53 C54 C55 120.11(12)
C53 C54 H54 119.9
C55 C54 H54 119.9
C56 C55 C54 120.73(13)
C56 C55 H55 119.6
C54 C55 H55 119.6
C55 C56 C57 119.37(12)
C55 C56 H56 120.3
C57 C56 H56 120.3
C56 C57 C58 120.15(12)
C56 C57 H57 119.9
C58 C57 H57 119.9
C57 C58 C53 120.48(12)
C57 C58 H58 119.8
C53 C58 H58 119.8

loop_
_geom_bond_atom_site_label_1
_geom_bond_atom_site_label_2
_geom_bond_distance
C1 N1 1.2755(15)
C1 O1 1.3634(13)
C1 C9 1.4677(17)
O1 C2 1.4753(15)
C2 C4 1.5179(18)
C2 C3 1.5234(18)
C2 C5 1.5568(16)
C3 H3A 0.9800
C3 H3B 0.9800
C3 H3C 0.9800
C4 H4A 0.9800
C4 H4B 0.9800
C4 H4C 0.9800
C5 N1 1.4714(15)
C5 C6 1.5329(16)
C5 H5 1.0000
C6 C8 1.5285(18)
C6 C7 1.5334(18)
C6 H6 1.0000
C7 H7A 0.9800
C7 H7B 0.9800
C7 H7C 0.9800
C8 H8A 0.9800
C8 H8B 0.9800
C8 H8C 0.9800
C9 C10 1.3983(16)
C9 C14 1.4229(16)
C10 C11 1.3813(18)
C10 H10 0.9500
C11 C12 1.3927(19)
C11 H11 0.9500
C12 C13 1.3840(18)
C12 H12 0.9500
C13 C14 1.3989(17)
C13 H13 0.9500
C14 N2 1.3802(15)
N2 C15 1.3832(15)
N2 H1N2 0.87(2)
C15 C16 1.4003(17)
C15 C20 1.4162(16)
C16 C17 1.3873(18)
C16 H16 0.9500
C17 C18 1.3901(18)
C17 H17 0.9500
C18 C19 1.3848(18)
C18 H18 0.9500
C19 C20 1.3999(16)
C19 H19 0.9500
C20 C21 1.4718(17)
C21 N3 1.2715(15)
C21 O2 1.3702(13)
O2 C22 1.4504(15)
C22 C23 1.5488(16)
C22 H22A 0.9900
C22 H22B 0.9900
C23 N3 1.4774(15)
C23 C24 1.5187(15)
C23 H23 1.0000
C24 C29 1.3925(17)
C24 C25 1.3965(17)
C25 C26 1.3909(17)
C25 H25 0.9500
C26 C27 1.388(2)
C26 H26 0.9500
C27 C28 1.384(2)
C27 H27 0.9500
C28 C29 1.3928(17)
C28 H28 0.9500
C29 H29 0.9500
C30 N4 1.2724(15)
C30 O3 1.3678(13)
C30 C38 1.4662(15)
O3 C31 1.4813(13)
C31 C33 1.5161(18)
C31 C32 1.5183(17)
C31 C34 1.5511(16)
C32 H32A 0.9800
C32 H32B 0.9800
C32 H32C 0.9800
C33 H33A 0.9800
C33 H33B 0.9800
C33 H33C 0.9800
C34 N4 1.4792(14)
C34 C35 1.5291(16)
C34 H34 1.0000
C35 C36 1.5267(18)
C35 C37 1.5307(17)
C35 H35 1.0000
C36 H36A 0.9800
C36 H36B 0.9800
C36 H36C 0.9800
C37 H37A 0.9800
C37 H37B 0.9800
C37 H37C 0.9800
C38 C39 1.4020(15)
C38 C43 1.4213(15)
C39 C40 1.3801(17)
C39 H39 0.9500
C40 C41 1.3945(17)
C40 H40 0.9500
C41 C42 1.3824(16)
C41 H41 0.9500
C42 C43 1.4065(15)
C42 H42 0.9500
C43 N5 1.3885(14)
N5 C44 1.3976(14)
N5 H1N5 0.872(16)
C44 C45 1.4014(16)
C44 C49 1.4143(16)
C45 C46 1.3841(17)
C45 H45 0.9500
C46 C47 1.3905(19)
C46 H46 0.9500
C47 C48 1.3798(18)
C47 H47 0.9500
C48 C49 1.4031(16)
C48 H48 0.9500
C49 C50 1.4694(16)
C50 N6 1.2726(15)
C50 O4 1.3719(14)
O4 C51 1.4500(15)
C51 C52 1.5415(17)
C51 H51A 0.9900
C51 H51B 0.9900
C52 N6 1.4733(15)
C52 C53 1.5097(16)
C52 H52 1.0000
C53 C54 1.3878(17)
C53 C58 1.3945(18)
C54 C55 1.3919(17)
C54 H54 0.9500
C55 C56 1.386(2)
C55 H55 0.9500
C56 C57 1.387(2)
C56 H56 0.9500
C57 C58 1.3922(19)
C57 H57 0.9500
C58 H58 0.9500

loop_
_geom_hbond_atom_site_label_D
_geom_hbond_atom_site_label_H
_geom_hbond_atom_site_label_A
_geom_hbond_distance_DH
_geom_hbond_distance_HA
_geom_hbond_distance_DA
_geom_hbond_angle_DHA
N2 H1N2 N1 0.87(2) 2.085(19) 2.6940(15) 126.4(15)
N2 H1N2 N3 0.87(2) 2.235(18) 2.7916(14) 121.7(15)
N5 H1N5 N4 0.872(16) 2.091(15) 2.7360(14) 130.2(13)
N5 H1N5 N6 0.872(16) 2.214(15) 2.8133(14) 125.7(12)

loop_
_geom_torsion_atom_site_label_1
_geom_torsion_atom_site_label_2
_geom_torsion_atom_site_label_3
_geom_torsion_atom_site_label_4
_geom_torsion
N1 C1 O1 C2 14.34(14)
C9 C1 O1 C2 -162.18(10)
C1 O1 C2 C4 -139.29(11)
C1 O1 C2 C3 100.70(11)
C1 O1 C2 C5 -19.40(11)
O1 C2 C5 N1 18.68(11)
C4 C2 C5 N1 134.14(11)
C3 C2 C5 N1 -94.06(12)
O1 C2 C5 C6 141.29(10)
C4 C2 C5 C6 -103.25(13)
C3 C2 C5 C6 28.54(16)
O1 C1 N1 C5 -1.29(14)
C9 C1 N1 C5 174.81(10)
C6 C5 N1 C1 -139.39(10)
C2 C5 N1 C1 -11.55(12)
N1 C5 C6 C8 -176.74(10)
C2 C5 C6 C8 63.94(14)
N1 C5 C6 C7 -54.56(13)
C2 C5 C6 C7 -173.88(11)
N1 C1 C9 C10 171.06(11)
O1 C1 C9 C10 -12.79(15)
N1 C1 C9 C14 -13.63(17)
O1 C1 C9 C14 162.51(10)
C14 C9 C10 C11 -2.07(17)
C1 C9 C10 C11 173.34(11)
C9 C10 C11 C12 -0.83(19)
C10 C11 C12 C13 2.16(19)
C11 C12 C13 C14 -0.53(19)
C12 C13 C14 N2 173.67(11)
C12 C13 C14 C9 -2.36(17)
C10 C9 C14 N2 -172.59(11)
C1 C9 C14 N2 12.11(16)
C10 C9 C14 C13 3.61(16)
C1 C9 C14 C13 -171.69(10)
C13 C14 N2 C15 29.61(19)
C9 C14 N2 C15 -154.38(11)
C14 N2 C15 C16 21.46(19)
C14 N2 C15 C20 -163.59(11)
N2 C15 C16 C17 176.86(11)
C20 C15 C16 C17 1.88(16)
C15 C16 C17 C18 -0.94(18)
C16 C17 C18 C19 -1.19(18)
C17 C18 C19 C20 2.36(17)
C18 C19 C20 C15 -1.40(16)
C18 C19 C20 C21 177.13(11)
N2 C15 C20 C19 -175.88(10)
C16 C15 C20 C19 -0.73(15)
N2 C15 C20 C21 5.64(16)
C16 C15 C20 C21 -179.21(10)
C19 C20 C21 N3 -156.07(11)
C15 C20 C21 N3 22.42(18)
C19 C20 C21 O2 21.34(14)
C15 C20 C21 O2 -160.17(10)
N3 C21 O2 C22 -5.08(13)
C20 C21 O2 C22 177.25(9)
C21 O2 C22 C23 10.89(11)
O2 C22 C23 N3 -12.75(11)
O2 C22 C23 C24 107.20(11)
O2 C21 N3 C23 -3.74(14)
C20 C21 N3 C23 173.59(10)
C24 C23 N3 C21 -111.48(11)
C22 C23 N3 C21 10.22(12)
N3 C23 C24 C29 -139.06(11)
C22 C23 C24 C29 105.24(12)
N3 C23 C24 C25 43.44(14)
C22 C23 C24 C25 -72.26(14)
C29 C24 C25 C26 -0.10(17)
C23 C24 C25 C26 177.43(11)
C24 C25 C26 C27 0.05(18)
C25 C26 C27 C28 -0.13(19)
C26 C27 C28 C29 0.24(19)
C25 C24 C29 C28 0.21(17)
C23 C24 C29 C28 -177.33(11)
C27 C28 C29 C24 -0.29(18)
N4 C30 O3 C31 13.02(13)
C38 C30 O3 C31 -168.66(9)
C30 O3 C31 C33 97.21(10)
C30 O3 C31 C32 -142.76(10)
C30 O3 C31 C34 -22.22(11)
O3 C31 C34 N4 24.12(11)
C33 C31 C34 N4 -88.94(11)
C32 C31 C34 N4 138.98(10)
O3 C31 C34 C35 149.20(10)
C33 C31 C34 C35 36.14(14)
C32 C31 C34 C35 -95.94(13)
O3 C30 N4 C34 3.75(14)
C38 C30 N4 C34 -174.37(11)
C35 C34 N4 C30 -146.10(11)
C31 C34 N4 C30 -17.98(12)
N4 C34 C35 C36 -52.13(14)
C31 C34 C35 C36 -172.52(11)
N4 C34 C35 C37 -173.18(11)
C31 C34 C35 C37 66.42(14)
N4 C30 C38 C39 173.50(12)
O3 C30 C38 C39 -4.64(15)
N4 C30 C38 C43 -5.26(18)
O3 C30 C38 C43 176.59(10)
C43 C38 C39 C40 -0.12(17)
C30 C38 C39 C40 -178.92(11)
C38 C39 C40 C41 1.07(18)
C39 C40 C41 C42 -0.66(19)
C40 C41 C42 C43 -0.71(19)
C41 C42 C43 N5 178.58(12)
C41 C42 C43 C38 1.63(18)
C39 C38 C43 N5 -178.19(11)
C30 C38 C43 N5 0.57(17)
C39 C38 C43 C42 -1.21(16)
C30 C38 C43 C42 177.55(11)
C42 C43 N5 C44 20.11(18)
C38 C43 N5 C44 -163.03(11)
C43 N5 C44 C45 36.10(18)
C43 N5 C44 C49 -146.55(11)
N5 C44 C45 C46 178.19(11)
C49 C44 C45 C46 0.76(17)
C44 C45 C46 C47 -0.59(19)
C45 C46 C47 C48 0.6(2)
C46 C47 C48 C49 -0.76(19)
C47 C48 C49 C44 0.96(18)
C47 C48 C49 C50 -177.86(11)
N5 C44 C49 C48 -178.36(10)
C45 C44 C49 C48 -0.93(16)
N5 C44 C49 C50 0.40(17)
C45 C44 C49 C50 177.83(10)
C48 C49 C50 N6 156.13(11)
C44 C49 C50 N6 -22.65(18)
C48 C49 C50 O4 -22.19(15)
C44 C49 C50 O4 159.03(10)
N6 C50 O4 C51 7.69(13)
C49 C50 O4 C51 -173.84(10)
C50 O4 C51 C52 -14.73(11)
O4 C51 C52 N6 16.71(11)
O4 C51 C52 C53 141.53(10)
O4 C50 N6 C52 3.75(13)
C49 C50 N6 C52 -174.53(10)
C53 C52 N6 C50 -137.20(10)
C51 C52 N6 C50 -12.73(12)
N6 C52 C53 C54 6.63(16)
C51 C52 C53 C54 -112.09(13)
N6 C52 C53 C58 -174.15(11)
C51 C52 C53 C58 67.13(14)
C58 C53 C54 C55 -1.02(18)
C52 C53 C54 C55 178.19(12)
C53 C54 C55 C56 0.4(2)
C54 C55 C56 C57 0.4(2)
C55 C56 C57 C58 -0.7(2)
C56 C57 C58 C53 0.1(2)
C54 C53 C58 C57 0.76(19)
C52 C53 C58 C57 -178.48(12)
